data_2225215
loop_
_publ_author_name
'Dai, Jing'
'Zheng, Wen-Ni'

_publ_section_title
;
 3-Cyano-<i>N</i>-(2-hydroxybenzyl)anilinium chloride
;
_journal_coeditor_code DN2531
_journal_issue 3
_journal_name_full 'Acta Crystallographica Section E'
_journal_page_first o517
_journal_paper_doi 10.1107/S1600536810003521
_journal_volume 66
_journal_year 2010
_chemical_formula_iupac 'C14 H13 N2 O +, Cl -'
_chemical_formula_moiety 'C14 H13 N2 O +, Cl -'
_chemical_formula_sum 'C14 H13 Cl N2 O'
_chemical_formula_weight 260.71
_chemical_name_systematic
;
3-Cyano-<i>N</i>-(2-hydroxybenzyl)anilinium chloride
;
_space_group_IT_number 14
_symmetry_cell_setting monoclinic
_symmetry_space_group_name_Hall '-P 2yn'
_symmetry_space_group_name_H-M 'P 1 21/n 1'
_atom_sites_solution_hydrogens geom
_atom_sites_solution_primary direct
_atom_sites_solution_secondary difmap
_audit_creation_method SHELXL-97
_cell_angle_alpha 90.00
_cell_angle_beta 90.18(3)
_cell_angle_gamma 90.00
_cell_formula_units_Z 4
_cell_length_a 13.071(3)
_cell_length_b 7.9437(16)
_cell_length_c 13.141(3)
_cell_measurement_reflns_used 2264
_cell_measurement_temperature 298(2)
_cell_measurement_theta_max 27.48
_cell_measurement_theta_min 3.00
_cell_volume 1364.5(5)
_computing_cell_refinement 'CrystalClear (Rigaku, 2005)'
_computing_data_collection 'CrystalClear (Rigaku, 2005)'
_computing_data_reduction 'CrystalClear (Rigaku, 2005)'
_computing_molecular_graphics 'SHELXTL (Sheldrick, 2008)'
_computing_publication_material 'SHELXTL (Sheldrick, 2008)'
_computing_structure_refinement 'SHELXL97 (Sheldrick, 2008)'
_computing_structure_solution 'SHELXS97 (Sheldrick, 2008)'
_diffrn_ambient_temperature 298(2)
_diffrn_detector_area_resol_mean 13.6612
_diffrn_measured_fraction_theta_full 0.999
_diffrn_measured_fraction_theta_max 0.999
_diffrn_measurement_device_type 'Rigaku Mercury2'
_diffrn_measurement_method \w
_diffrn_radiation_monochromator graphite
_diffrn_radiation_source 'fine-focus sealed tube'
_diffrn_radiation_type MoK\a
_diffrn_radiation_wavelength 0.71073
_diffrn_reflns_av_R_equivalents 0.0481
_diffrn_reflns_av_sigmaI/netI 0.0395
_diffrn_reflns_limit_h_max 16
_diffrn_reflns_limit_h_min -16
_diffrn_reflns_limit_k_max 10
_diffrn_reflns_limit_k_min -10
_diffrn_reflns_limit_l_max 17
_diffrn_reflns_limit_l_min -17
_diffrn_reflns_number 13632
_diffrn_reflns_theta_full 27.48
_diffrn_reflns_theta_max 27.48
_diffrn_reflns_theta_min 3.00
_exptl_absorpt_coefficient_mu 0.269
_exptl_absorpt_correction_T_max 0.940
_exptl_absorpt_correction_T_min 0.881
_exptl_absorpt_correction_type multi-scan
_exptl_absorpt_process_details '(CrystalClear; Rigaku, 2005)'
_exptl_crystal_colour Colourless
_exptl_crystal_density_diffrn 1.269
_exptl_crystal_density_method 'not measured'
_exptl_crystal_description block
_exptl_crystal_F_000 544
_exptl_crystal_size_max 0.4
_exptl_crystal_size_mid 0.35
_exptl_crystal_size_min 0.2
_refine_diff_density_max 0.311
_refine_diff_density_min -0.257
_refine_ls_extinction_method none
_refine_ls_goodness_of_fit_ref 1.053
_refine_ls_hydrogen_treatment constr
_refine_ls_matrix_type full
_refine_ls_number_parameters 163
_refine_ls_number_reflns 3116
_refine_ls_number_restraints 3
_refine_ls_restrained_S_all 1.052
_refine_ls_R_factor_all 0.0732
_refine_ls_R_factor_gt 0.0498
_refine_ls_shift/su_max 0.000
_refine_ls_shift/su_mean 0.000
_refine_ls_structure_factor_coef Fsqd
_refine_ls_weighting_details 'calc w=1/[\s^2^(Fo^2^)+(0.0544P)^2^+0.2789P] where P=(Fo^2^+2Fc^2^)/3'
_refine_ls_weighting_scheme calc
_refine_ls_wR_factor_gt 0.1167
_refine_ls_wR_factor_ref 0.1272
_reflns_number_gt 2264
_reflns_number_total 3116
_reflns_threshold_expression I>2\s(I)
_cod_data_source_file dn2531.cif
_cod_data_source_block I
_cod_original_cell_volume 1364.4(5)
_cod_original_sg_symbol_H-M 'P 21/n'
_cod_database_code 2225215
_cod_database_fobs_code 2225215

loop_
_symmetry_equiv_pos_as_xyz
'x, y, z'
'-x+1/2, y+1/2, -z+1/2'
'-x, -y, -z'
'x-1/2, -y-1/2, z-1/2'

loop_
_atom_site_type_symbol
_atom_site_label
_atom_site_fract_x
_atom_site_fract_y
_atom_site_fract_z
_atom_site_U_iso_or_equiv
_atom_site_adp_type
_atom_site_calc_flag
_atom_site_refinement_flags
_atom_site_occupancy
_atom_site_disorder_assembly
_atom_site_disorder_group
N N1 0.64724(11) 0.46075(18) 0.35772(11) 0.0389(4) Uani d D 1 . .
H H1A 0.6623 0.5479 0.3166 0.058 Uiso calc RD 1 . .
H H1B 0.6961 0.3821 0.3496 0.058 Uiso calc RD 1 . .
O O1 0.70213(12) 0.84372(19) 0.41720(13) 0.0677(5) Uani d D 1 . .
H H1 0.7241 0.9398 0.3990 0.102 Uiso d RD 1 . .
C C12 0.42880(16) 0.1649(2) 0.33106(15) 0.0474(5) Uani d . 1 . .
C C13 0.52443(14) 0.2279(2) 0.35670(14) 0.0420(4) Uani d . 1 . .
H H13 0.5712 0.1625 0.3927 0.050 Uiso calc R 1 . .
C C8 0.54865(14) 0.3902(2) 0.32752(14) 0.0389(4) Uani d . 1 . .
C C11 0.35950(16) 0.2619(3) 0.27743(17) 0.0559(5) Uani d . 1 . .
H H11 0.2953 0.2190 0.2610 0.067 Uiso calc R 1 . .
C C9 0.48044(15) 0.4880(2) 0.27398(17) 0.0499(5) Uani d . 1 . .
H H9 0.4978 0.5972 0.2552 0.060 Uiso calc R 1 . .
C C6 0.74965(16) 0.5918(3) 0.49665(15) 0.0487(5) Uani d . 1 . .
C C1 0.77360(16) 0.7568(3) 0.47075(16) 0.0494(5) Uani d . 1 . .
C C7 0.64809(17) 0.5202(3) 0.46654(16) 0.0552(6) Uani d . 1 . .
H H7A 0.5957 0.6054 0.4753 0.066 Uiso calc R 1 . .
H H7B 0.6318 0.4265 0.5109 0.066 Uiso calc R 1 . .
C C2 0.86690(18) 0.8245(3) 0.50023(18) 0.0611(6) Uani d . 1 . .
H H2 0.8834 0.9346 0.4828 0.073 Uiso calc R 1 . .
C C10 0.38606(16) 0.4227(3) 0.24836(19) 0.0603(6) Uani d . 1 . .
H H10 0.3400 0.4877 0.2112 0.072 Uiso calc R 1 . .
C C14 0.40186(18) -0.0046(3) 0.36042(19) 0.0601(6) Uani d . 1 . .
C C3 0.93473(19) 0.7289(4) 0.55504(19) 0.0690(7) Uani d . 1 . .
H H3 0.9973 0.7747 0.5745 0.083 Uiso calc R 1 . .
C C5 0.81903(19) 0.4986(3) 0.55185(17) 0.0613(6) Uani d . 1 . .
H H5 0.8032 0.3882 0.5693 0.074 Uiso calc R 1 . .
C C4 0.9113(2) 0.5654(4) 0.58170(18) 0.0702(7) Uani d . 1 . .
H H4 0.9573 0.5013 0.6194 0.084 Uiso calc R 1 . .
N N2 0.3796(2) -0.1368(3) 0.3823(2) 0.0900(8) Uani d . 1 . .
Cl Cl1 0.79799(4) 0.17211(7) 0.33575(4) 0.05632(19) Uani d . 1 . .

loop_
_atom_site_aniso_label
_atom_site_aniso_U_11
_atom_site_aniso_U_22
_atom_site_aniso_U_33
_atom_site_aniso_U_12
_atom_site_aniso_U_13
_atom_site_aniso_U_23
N1 0.0389(8) 0.0327(8) 0.0452(9) -0.0017(6) 0.0049(6) -0.0003(7)
O1 0.0616(10) 0.0608(10) 0.0808(12) -0.0066(8) -0.0118(8) 0.0039(8)
C12 0.0514(12) 0.0390(10) 0.0519(12) -0.0115(9) 0.0063(9) -0.0078(9)
C13 0.0455(11) 0.0337(9) 0.0469(11) -0.0002(8) 0.0006(8) 0.0020(8)
C8 0.0361(10) 0.0360(9) 0.0447(10) -0.0011(8) 0.0059(8) -0.0030(8)
C11 0.0419(11) 0.0632(14) 0.0625(13) -0.0077(10) -0.0020(10) -0.0044(11)
C9 0.0440(12) 0.0403(11) 0.0654(13) 0.0024(9) 0.0048(9) 0.0091(9)
C6 0.0529(12) 0.0520(12) 0.0412(10) -0.0106(10) 0.0068(9) -0.0092(9)
C1 0.0490(12) 0.0506(12) 0.0487(11) -0.0075(10) -0.0008(9) -0.0096(10)
C7 0.0590(13) 0.0570(13) 0.0497(12) -0.0183(10) 0.0132(10) -0.0139(10)
C2 0.0628(15) 0.0572(13) 0.0634(14) -0.0205(11) -0.0077(11) -0.0055(11)
C10 0.0432(12) 0.0614(14) 0.0762(16) 0.0049(10) -0.0043(10) 0.0102(12)
C14 0.0666(15) 0.0466(13) 0.0671(14) -0.0145(11) 0.0020(11) -0.0045(11)
C3 0.0585(15) 0.0872(18) 0.0613(14) -0.0176(13) -0.0128(11) -0.0104(13)
C5 0.0781(17) 0.0551(13) 0.0507(12) -0.0046(12) 0.0055(11) 0.0002(10)
C4 0.0719(17) 0.0850(18) 0.0537(14) 0.0066(14) -0.0082(12) 0.0000(13)
N2 0.111(2) 0.0551(13) 0.1037(19) -0.0313(13) 0.0078(15) 0.0019(12)
Cl1 0.0555(3) 0.0508(3) 0.0628(3) 0.0132(2) 0.0059(2) -0.0056(2)

loop_
_atom_type_symbol
_atom_type_description
_atom_type_scat_dispersion_real
_atom_type_scat_dispersion_imag
_atom_type_scat_source
C C 0.0033 0.0016 'International Tables Vol C Tables 4.2.6.8 and 6.1.1.4'
H H 0.0000 0.0000 'International Tables Vol C Tables 4.2.6.8 and 6.1.1.4'
N N 0.0061 0.0033 'International Tables Vol C Tables 4.2.6.8 and 6.1.1.4'
O O 0.0106 0.0060 'International Tables Vol C Tables 4.2.6.8 and 6.1.1.4'
Cl Cl 0.1484 0.1585 'International Tables Vol C Tables 4.2.6.8 and 6.1.1.4'

loop_
_geom_angle_atom_site_label_1
_geom_angle_atom_site_label_2
_geom_angle_atom_site_label_3
_geom_angle_site_symmetry_1
_geom_angle_site_symmetry_3
_geom_angle
_geom_angle_publ_flag
C8 N1 C7 . . 112.49(14) ?
C8 N1 H1A . . 109.1 ?
C7 N1 H1A . . 109.1 ?
C8 N1 H1B . . 109.1 ?
C7 N1 H1B . . 109.1 ?
H1A N1 H1B . . 107.8 ?
C1 O1 H1 . . 111.7 ?
C11 C12 C13 . . 120.78(18) ?
C11 C12 C14 . . 119.76(19) ?
C13 C12 C14 . . 119.5(2) ?
C8 C13 C12 . . 118.45(18) ?
C8 C13 H13 . . 120.8 ?
C12 C13 H13 . . 120.8 ?
C9 C8 C13 . . 121.38(18) ?
C9 C8 N1 . . 119.52(16) ?
C13 C8 N1 . . 119.06(17) ?
C10 C11 C12 . . 119.56(19) ?
C10 C11 H11 . . 120.2 ?
C12 C11 H11 . . 120.2 ?
C8 C9 C10 . . 119.37(19) ?
C8 C9 H9 . . 120.3 ?
C10 C9 H9 . . 120.3 ?
C5 C6 C1 . . 119.2(2) ?
C5 C6 C7 . . 121.2(2) ?
C1 C6 C7 . . 119.6(2) ?
O1 C1 C2 . . 123.5(2) ?
O1 C1 C6 . . 116.84(18) ?
C2 C1 C6 . . 119.7(2) ?
C6 C7 N1 . . 111.97(16) ?
C6 C7 H7A . . 109.2 ?
N1 C7 H7A . . 109.2 ?
C6 C7 H7B . . 109.2 ?
N1 C7 H7B . . 109.2 ?
H7A C7 H7B . . 107.9 ?
C3 C2 C1 . . 119.9(2) ?
C3 C2 H2 . . 120.0 ?
C1 C2 H2 . . 120.0 ?
C11 C10 C9 . . 120.5(2) ?
C11 C10 H10 . . 119.8 ?
C9 C10 H10 . . 119.8 ?
N2 C14 C12 . . 178.9(3) ?
C2 C3 C4 . . 120.7(2) ?
C2 C3 H3 . . 119.6 ?
C4 C3 H3 . . 119.6 ?
C4 C5 C6 . . 121.3(2) ?
C4 C5 H5 . . 119.4 ?
C6 C5 H5 . . 119.4 ?
C5 C4 C3 . . 119.1(2) ?
C5 C4 H4 . . 120.4 ?
C3 C4 H4 . . 120.4 ?

loop_
_geom_bond_atom_site_label_1
_geom_bond_atom_site_label_2
_geom_bond_site_symmetry_2
_geom_bond_distance
_geom_bond_publ_flag
N1 C8 . 1.459(2) ?
N1 C7 . 1.506(3) ?
N1 H1A . 0.9000 ?
N1 H1B . 0.9000 ?
O1 C1 . 1.356(3) ?
O1 H1 . 0.8500 ?
C12 C11 . 1.381(3) ?
C12 C13 . 1.387(3) ?
C12 C14 . 1.445(3) ?
C13 C8 . 1.382(3) ?
C13 H13 . 0.9300 ?
C8 C9 . 1.375(3) ?
C11 C10 . 1.378(3) ?
C11 H11 . 0.9300 ?
C9 C10 . 1.379(3) ?
C9 H9 . 0.9300 ?
C6 C5 . 1.376(3) ?
C6 C1 . 1.390(3) ?
C6 C7 . 1.496(3) ?
C1 C2 . 1.387(3) ?
C7 H7A . 0.9700 ?
C7 H7B . 0.9700 ?
C2 C3 . 1.370(3) ?
C2 H2 . 0.9300 ?
C10 H10 . 0.9300 ?
C14 N2 . 1.127(3) ?
C3 C4 . 1.380(4) ?
C3 H3 . 0.9300 ?
C5 C4 . 1.373(3) ?
C5 H5 . 0.9300 ?
C4 H4 . 0.9300 ?

loop_
_geom_hbond_atom_site_label_D
_geom_hbond_atom_site_label_H
_geom_hbond_atom_site_label_A
_geom_hbond_site_symmetry_A
_geom_hbond_distance_DH
_geom_hbond_distance_HA
_geom_hbond_distance_DA
_geom_hbond_angle_DHA
N1 H1A Cl1 2_655 0.90 2.29 3.1315(17) 154.8
O1 H1 Cl1 1_565 0.85 2.24 3.0870(18) 171.4
N1 H1B Cl1 . 0.90 2.14 3.0376(16) 172.8

loop_
_cod_related_entry_id
_cod_related_entry_database
_cod_related_entry_code
1 ChemSpider 30656013
